data_9007570
loop_
_publ_author_name
'McGinnety, J. A.'

_publ_section_title
;Redetermination of the structures of potassium sulphate and potassium
 chromate: the effect of electrostatic crystal forces upon observed bond
 length
;
_journal_name_full 'Acta Crystallographica, Section B'
_journal_page_first 2845
_journal_page_last 2852
_journal_paper_doi 10.1107/S0567740872007022
_journal_volume 28
_journal_year 1972
_chemical_formula_sum 'Cr K2 O4'
_chemical_name_mineral Tarapacaite
_space_group_IT_number 62
_symmetry_space_group_name_Hall '-P 2c 2n'
_symmetry_space_group_name_H-M 'P n a m'
_cell_angle_alpha 90
_cell_angle_beta 90
_cell_angle_gamma 90
_cell_length_a 7.663
_cell_length_b 10.388
_cell_length_c 5.922
_cell_formula_units_Z 4
_cell_volume 471.410
_database_code_amcsd 0009457
_exptl_crystal_density_diffrn 2.736
_cod_original_formula_sum 'K2 Cr O4'
_cod_database_code 9007570

loop_
_space_group_symop_operation_xyz
x,y,z
x,y,1/2-z
-x,-y,1/2+z
1/2-x,1/2+y,1/2+z
1/2+x,1/2-y,1/2-z
1/2+x,1/2-y,z
1/2-x,1/2+y,-z
-x,-y,-z

loop_
_atom_site_aniso_label
_atom_site_aniso_U_11
_atom_site_aniso_U_22
_atom_site_aniso_U_33
_atom_site_aniso_U_12
_atom_site_aniso_U_13
_atom_site_aniso_U_23
K1 0.01636 0.03040 0.02628 -0.00218 0.00000 0.00000
K2 0.01514 0.01826 0.02537 0.00048 0.00000 0.00000
Cr 0.00994 0.01389 0.01530 -0.00032 0.00000 0.00000
O1 0.01220 0.03881 0.05152 -0.00282 0.00000 0.00000
O2 0.02410 0.01968 0.04033 -0.00686 0.00000 0.00000
O3 0.03659 0.03717 0.02274 0.01049 0.00207 -0.00997

loop_
_atom_site_label
_atom_site_fract_x
_atom_site_fract_y
_atom_site_fract_z
K1 0.66544 0.41449 0.25000
K2 -0.01105 0.69980 0.25000
Cr 0.22900 0.42059 0.25000
O1 0.01550 0.42000 0.25000
O2 0.30240 0.57000 0.25000
O3 0.30220 0.34710 0.02330

loop_
_cod_related_entry_id
_cod_related_entry_database
_cod_related_entry_code
1 AMCSD 0009457
